data_2103116
loop_
_publ_author_name
'Be\,sli, Serap'
'Coles, Simon J.'
'Davies, David B.'
'Hursthouse, Michael B.'
'K\?il\?i\,c, Adem'
'Mayer, Thomas A.'
'Shaw, Robert A.'
'Uslu, Aylin'

_publ_section_title
;
 Structural investigations of phosphorus--nitrogen compounds. 4. Steric
 and electronic effects in dibenzylamino derivatives of
 hexachlorocyclotriphosphazatriene and
 4,4,6,6-tetrachloro-2,2-diphenylcyclotriphosphazatriene
;
_journal_coden_ASTM ASBSDK
_journal_issue 3
_journal_name_full
;
 Acta Crystallographica, Section B: Structural Science
;
_journal_page_first 545
_journal_page_last 552
_journal_paper_doi 10.1107/S0108768102003816
_journal_volume 58
_journal_year 2002
_chemical_formula_sum 'C5 H12 Cl4 N5 P3'
_chemical_formula_weight 376.91
_chemical_name_systematic ?
_space_group_IT_number 19
_symmetry_cell_setting orthorhombic
_symmetry_space_group_name_Hall 'P 2ac 2ab'
_symmetry_space_group_name_H-M 'P 21 21 21'
_atom_sites_solution_hydrogens geom
_atom_sites_solution_primary direct
_atom_sites_solution_secondary difmap
_audit_creation_method SHELXL-97
_cell_angle_alpha 90.00
_cell_angle_beta 90.00
_cell_angle_gamma 90.00
_cell_formula_units_Z 4
_cell_length_a 7.8379(2)
_cell_length_b 13.4076(3)
_cell_length_c 14.0752(4)
_cell_measurement_reflns_used 4103
_cell_measurement_temperature 150(2)
_cell_measurement_theta_max 27.48
_cell_measurement_theta_min 2.91
_cell_volume 1479.13(7)
_computing_cell_refinement 'DENZO and COLLECT'
_computing_data_collection 'DENZO and COLLECT'
_computing_data_reduction 'DENZO and COLLECT'
_computing_molecular_graphics 'PLATON (Spek, 1990)'
_computing_structure_refinement 'SHELXL-97 (Sheldrick, 1997)'
_computing_structure_solution 'SHELXS-97 (Sheldrick, 1997)'
_diffrn_ambient_temperature 150(2)
_diffrn_detector_area_resol_mean 9.091
_diffrn_measured_fraction_theta_full 0.991
_diffrn_measured_fraction_theta_max 0.991
_diffrn_measurement_device_type 'Nonius KappaCCD'
_diffrn_measurement_method '\f and \w scans'
_diffrn_radiation_monochromator graphite
_diffrn_radiation_source 'Nonius FR591 rotating anode'
_diffrn_radiation_type MoK\a
_diffrn_radiation_wavelength 0.71073
_diffrn_reflns_av_R_equivalents 0.0406
_diffrn_reflns_av_sigmaI/netI 0.0484
_diffrn_reflns_limit_h_max 10
_diffrn_reflns_limit_h_min -8
_diffrn_reflns_limit_k_max 14
_diffrn_reflns_limit_k_min -17
_diffrn_reflns_limit_l_max 17
_diffrn_reflns_limit_l_min -18
_diffrn_reflns_number 7531
_diffrn_reflns_theta_full 27.48
_diffrn_reflns_theta_max 27.48
_diffrn_reflns_theta_min 2.97
_exptl_absorpt_coefficient_mu 1.110
_exptl_absorpt_correction_T_max 0.9466
_exptl_absorpt_correction_T_min 0.7318
_exptl_absorpt_correction_type multi-scan
_exptl_absorpt_process_details 'SORTAV (Blessing, 1997)'
_exptl_crystal_colour colourless
_exptl_crystal_density_diffrn 1.693
_exptl_crystal_density_method 'not measured'
_exptl_crystal_description plate
_exptl_crystal_F_000 760
_exptl_crystal_size_max 0.30
_exptl_crystal_size_mid 0.18
_exptl_crystal_size_min 0.05
_refine_diff_density_max 0.275
_refine_diff_density_min -0.380
_refine_ls_abs_structure_details 'Flack H D (1983), Acta Cryst. A39, 876-881'
_refine_ls_abs_structure_Flack -0.03(6)
_refine_ls_extinction_coef 0.0068(10)
_refine_ls_extinction_expression Fc^*^=kFc[1+0.001xFc^2^\l^3^/sin(2\q)]^-1/4^
_refine_ls_extinction_method SHELXL
_refine_ls_goodness_of_fit_ref 0.908
_refine_ls_hydrogen_treatment mixed
_refine_ls_matrix_type full
_refine_ls_number_parameters 157
_refine_ls_number_reflns 3272
_refine_ls_number_restraints 0
_refine_ls_restrained_S_all 0.908
_refine_ls_R_factor_all 0.0305
_refine_ls_R_factor_gt 0.0272
_refine_ls_shift/su_max 0.015
_refine_ls_shift/su_mean 0.003
_refine_ls_structure_factor_coef Fsqd
_refine_ls_weighting_details 'calc w=1/[\s^2^(Fo^2^)+(0.0318P)^2^+0.6613P] where P=(Fo^2^+2Fc^2^)/3'
_refine_ls_weighting_scheme calc
_refine_ls_wR_factor_gt 0.0630
_refine_ls_wR_factor_ref 0.0647
_reflns_number_gt 3093
_reflns_number_total 3272
_reflns_threshold_expression >2sigma(I)
_cod_data_source_file bm0049.cif
_cod_depositor_comments
;
The following automatic conversions were performed:
'_symmetry_cell_setting' value 'Orthorhombic' changed to 'orthorhombic'
according to '/home/saulius/struct/CIF-dictionaries/cif_core.dic'
dictionary named 'cif_core.dic' version 2.4.1 from 2010-06-29.

Automatic conversion script
Id: cif_fix_enum 1527 2010-12-29 10:47:43Z saulius 
;
_cod_original_sg_symbol_H-M P2~1~2~1~2~1~
_cod_database_code 2103116

loop_
_symmetry_equiv_pos_as_xyz
'x, y, z'
'-x+1/2, -y, z+1/2'
'-x, y+1/2, -z+1/2'
'x+1/2, -y+1/2, -z'

loop_
_atom_site_label
_atom_site_fract_x
_atom_site_fract_y
_atom_site_fract_z
_atom_site_U_iso_or_equiv
_atom_site_adp_type
_atom_site_calc_flag
_atom_site_refinement_flags
_atom_site_occupancy
_atom_site_type_symbol
C1 0.0480(4) 1.07978(18) 0.19839(18) 0.0298(6) Uani d . 1 C
H1A -0.0045 1.1209 0.1488 0.045 Uiso calc R 1 H
H1B -0.0413 1.0449 0.2340 0.045 Uiso calc R 1 H
H1C 0.1245 1.0309 0.1691 0.045 Uiso calc R 1 H
C2 0.2732(3) 1.20580(17) 0.21410(15) 0.0215(5) Uani d . 1 C
H2A 0.2186 1.2400 0.1597 0.026 Uiso calc R 1 H
H2B 0.3653 1.1627 0.1890 0.026 Uiso calc R 1 H
C3 0.3488(3) 1.28261(16) 0.28084(15) 0.0202(5) Uani d . 1 C
H3A 0.2577 1.3285 0.3022 0.024 Uiso calc R 1 H
H3B 0.4352 1.3224 0.2463 0.024 Uiso calc R 1 H
C4 0.4313(3) 1.23468(16) 0.36670(16) 0.0202(5) Uani d . 1 C
H4A 0.5239 1.1896 0.3458 0.024 Uiso calc R 1 H
H4B 0.4819 1.2869 0.4076 0.024 Uiso calc R 1 H
C5 0.3571(3) 1.15555(17) 0.51901(15) 0.0214(5) Uani d . 1 C
H5A 0.4550 1.1101 0.5180 0.032 Uiso calc R 1 H
H5B 0.2623 1.1241 0.5532 0.032 Uiso calc R 1 H
H5C 0.3892 1.2176 0.5512 0.032 Uiso calc R 1 H
N1 0.0094(2) 1.08542(13) 0.42615(13) 0.0179(4) Uani d . 1 N
N2 0.0191(3) 0.88213(13) 0.43282(14) 0.0215(4) Uani d . 1 N
N3 0.2834(2) 0.98818(13) 0.35845(12) 0.0152(4) Uani d . 1 N
N4 0.1460(2) 1.14394(13) 0.26345(13) 0.0181(4) Uani d . 1 N
N5 0.3042(3) 1.17780(13) 0.42114(12) 0.0163(4) Uani d . 1 N
P1 0.18552(7) 1.09496(4) 0.36809(4) 0.01315(13) Uani d . 1 P
P2 -0.07214(7) 0.98427(4) 0.45699(4) 0.01813(14) Uani d . 1 P
P3 0.19750(7) 0.88565(4) 0.37925(4) 0.01324(13) Uani d . 1 P
Cl1 -0.31145(8) 0.97709(5) 0.40795(6) 0.03717(18) Uani d . 1 Cl
Cl2 -0.11503(10) 0.98686(5) 0.59790(4) 0.03549(17) Uani d . 1 Cl
Cl3 0.35779(7) 0.79635(4) 0.44965(4) 0.02089(13) Uani d . 1 Cl
Cl4 0.16828(8) 0.80635(4) 0.25858(4) 0.02247(14) Uani d . 1 Cl

loop_
_atom_site_aniso_label
_atom_site_aniso_U_11
_atom_site_aniso_U_22
_atom_site_aniso_U_33
_atom_site_aniso_U_12
_atom_site_aniso_U_13
_atom_site_aniso_U_23
C1 0.0403(15) 0.0211(12) 0.0281(12) -0.0054(11) -0.0160(13) -0.0006(10)
C2 0.0276(12) 0.0198(11) 0.0172(10) -0.0003(10) 0.0020(10) 0.0041(9)
C3 0.0209(11) 0.0170(10) 0.0228(11) -0.0052(10) 0.0013(10) 0.0051(9)
C4 0.0182(11) 0.0182(11) 0.0240(11) -0.0055(9) 0.0000(10) 0.0013(9)
C5 0.0251(12) 0.0249(12) 0.0142(10) -0.0029(10) -0.0034(10) 0.0001(8)
N1 0.0155(9) 0.0104(8) 0.0277(10) 0.0022(7) 0.0050(8) -0.0007(7)
N2 0.0223(10) 0.0114(9) 0.0307(10) -0.0006(8) 0.0115(9) 0.0000(8)
N3 0.0127(8) 0.0143(8) 0.0185(8) 0.0001(7) 0.0031(7) 0.0020(7)
N4 0.0229(10) 0.0145(9) 0.0168(8) -0.0028(8) -0.0050(8) 0.0002(7)
N5 0.0208(9) 0.0148(9) 0.0134(8) -0.0035(7) -0.0010(8) 0.0011(6)
P1 0.0134(3) 0.0109(2) 0.0151(2) -0.0010(2) 0.0001(2) 0.00049(19)
P2 0.0147(3) 0.0134(3) 0.0263(3) -0.0013(2) 0.0072(2) -0.0030(2)
P3 0.0136(3) 0.0114(3) 0.0147(2) 0.0004(2) 0.0022(2) -0.00032(19)
Cl1 0.0143(3) 0.0296(3) 0.0676(5) -0.0030(2) 0.0000(3) -0.0114(3)
Cl2 0.0514(4) 0.0250(3) 0.0301(3) -0.0014(3) 0.0226(3) -0.0023(2)
Cl3 0.0257(3) 0.0169(2) 0.0201(2) 0.0049(2) -0.0018(2) 0.0041(2)
Cl4 0.0269(3) 0.0217(3) 0.0188(2) -0.0012(2) -0.0016(2) -0.0066(2)

loop_
_atom_type_symbol
_atom_type_description
_atom_type_scat_dispersion_real
_atom_type_scat_dispersion_imag
_atom_type_scat_source
C C 0.0033 0.0016 'International Tables Vol C Tables 4.2.6.8 and 6.1.1.4'
H H 0.0000 0.0000 'International Tables Vol C Tables 4.2.6.8 and 6.1.1.4'
N N 0.0061 0.0033 'International Tables Vol C Tables 4.2.6.8 and 6.1.1.4'
P P 0.1023 0.0942 'International Tables Vol C Tables 4.2.6.8 and 6.1.1.4'
Cl Cl 0.1484 0.1585 'International Tables Vol C Tables 4.2.6.8 and 6.1.1.4'

loop_
_geom_angle_atom_site_label_1
_geom_angle_atom_site_label_2
_geom_angle_atom_site_label_3
_geom_angle
N4 C1 H1A 109.5
N4 C1 H1B 109.5
H1A C1 H1B 109.5
N4 C1 H1C 109.5
H1A C1 H1C 109.5
H1B C1 H1C 109.5
N4 C2 C3 110.83(18)
N4 C2 H2A 109.5
C3 C2 H2A 109.5
N4 C2 H2B 109.5
C3 C2 H2B 109.5
H2A C2 H2B 108.1
C2 C3 C4 111.93(18)
C2 C3 H3A 109.2
C4 C3 H3A 109.2
C2 C3 H3B 109.2
C4 C3 H3B 109.2
H3A C3 H3B 107.9
N5 C4 C3 110.32(18)
N5 C4 H4A 109.6
C3 C4 H4A 109.6
N5 C4 H4B 109.6
C3 C4 H4B 109.6
H4A C4 H4B 108.1
N5 C5 H5A 109.5
N5 C5 H5B 109.5
H5A C5 H5B 109.5
N5 C5 H5C 109.5
H5A C5 H5C 109.5
H5B C5 H5C 109.5
P2 N1 P1 124.15(11)
P2 N2 P3 118.30(11)
P3 N3 P1 123.76(11)
C1 N4 C2 112.92(19)
C1 N4 P1 114.99(15)
C2 N4 P1 121.40(15)
C5 N5 C4 113.76(19)
C5 N5 P1 116.90(14)
C4 N5 P1 120.09(14)
N1 P1 N5 108.12(10)
N1 P1 N3 112.10(9)
N5 P1 N3 111.60(10)
N1 P1 N4 108.99(10)
N5 P1 N4 104.25(9)
N3 P1 N4 111.43(9)
N1 P2 N2 120.48(10)
N1 P2 Cl1 109.24(8)
N2 P2 Cl1 107.94(8)
N1 P2 Cl2 109.12(8)
N2 P2 Cl2 107.61(8)
Cl1 P2 Cl2 100.62(4)
N3 P3 N2 119.70(9)
N3 P3 Cl3 110.49(7)
N2 P3 Cl3 107.46(8)
N3 P3 Cl4 110.85(7)
N2 P3 Cl4 106.50(8)
Cl3 P3 Cl4 99.97(3)

loop_
_geom_bond_atom_site_label_1
_geom_bond_atom_site_label_2
_geom_bond_distance
C1 N4 1.473(3)
C1 H1A 0.9800
C1 H1B 0.9800
C1 H1C 0.9800
C2 N4 1.471(3)
C2 C3 1.515(3)
C2 H2A 0.9900
C2 H2B 0.9900
C3 C4 1.513(3)
C3 H3A 0.9900
C3 H3B 0.9900
C4 N5 1.470(3)
C4 H4A 0.9900
C4 H4B 0.9900
C5 N5 1.469(3)
C5 H5A 0.9800
C5 H5B 0.9800
C5 H5C 0.9800
N1 P2 1.5607(18)
N1 P1 1.6096(19)
N2 P2 1.5821(18)
N2 P3 1.589(2)
N3 P3 1.5585(19)
N3 P1 1.6300(18)
N4 P1 1.6420(18)
N5 P1 1.6297(18)
P2 Cl1 2.0010(8)
P2 Cl2 2.0119(8)
P3 Cl3 1.9985(7)
P3 Cl4 2.0168(7)

loop_
_geom_torsion_atom_site_label_1
_geom_torsion_atom_site_label_2
_geom_torsion_atom_site_label_3
_geom_torsion_atom_site_label_4
_geom_torsion
N4 C2 C3 C4 58.0(3)
C2 C3 C4 N5 -60.8(2)
C3 C2 N4 C1 170.24(19)
C3 C2 N4 P1 -47.1(2)
C3 C4 N5 C5 -161.81(18)
C3 C4 N5 P1 52.5(2)
P2 N1 P1 N5 -131.75(14)
P2 N1 P1 N3 -8.33(18)
P2 N1 P1 N4 115.51(14)
C5 N5 P1 N1 62.55(19)
C4 N5 P1 N1 -152.77(16)
C5 N5 P1 N3 -61.19(19)
C4 N5 P1 N3 83.49(18)
C5 N5 P1 N4 178.42(17)
C4 N5 P1 N4 -36.90(19)
P3 N3 P1 N1 14.66(17)
P3 N3 P1 N5 136.10(12)
P3 N3 P1 N4 -107.81(14)
C1 N4 P1 N1 -68.38(19)
C2 N4 P1 N1 149.63(16)
C1 N4 P1 N5 176.36(17)
C2 N4 P1 N5 34.37(19)
C1 N4 P1 N3 55.86(19)
C2 N4 P1 N3 -86.13(18)
P1 N1 P2 N2 0.78(19)
P1 N1 P2 Cl1 -124.96(12)
P1 N1 P2 Cl2 125.92(12)
P3 N2 P2 N1 1.71(19)
P3 N2 P2 Cl1 128.06(12)
P3 N2 P2 Cl2 -124.13(12)
P1 N3 P3 N2 -13.27(19)
P1 N3 P3 Cl3 -138.85(10)
P1 N3 P3 Cl4 111.27(11)
P2 N2 P3 N3 4.28(19)
P2 N2 P3 Cl3 131.27(12)
P2 N2 P3 Cl4 -122.32(12)

loop_
_cod_related_entry_id
_cod_related_entry_database
_cod_related_entry_code
1 ChemSpider 10458751
